data_7106317
loop_
_publ_author_name
'Lei Li'
'Xingxing Wu'
'Junliang Zhang'

_publ_section_title
;
 Lewis Acid - Catalyzed Formal [3+2] Cycloadditions of N-Tosyl Aziridines
 with Electron-rich Alkenes via Selective Carbon-Carbon Bond Cleavage
;
_journal_name_full Chem.Commun.
_journal_page_first 5049
_journal_paper_doi 10.1039/c1cc10926j
_journal_volume 47
_journal_year 2011
_chemical_formula_sum 'C23 H27 N O7 S'
_chemical_formula_weight 461.52
_chemical_name_systematic
;
?
;
_space_group_IT_number 14
_symmetry_cell_setting monoclinic
_symmetry_space_group_name_Hall '-P 2yn'
_symmetry_space_group_name_H-M 'P 1 21/n 1'
_atom_sites_solution_hydrogens geom
_atom_sites_solution_primary direct
_atom_sites_solution_secondary difmap
_audit_creation_method SHELXL-97
_cell_angle_alpha 90.00
_cell_angle_beta 93.1090(10)
_cell_angle_gamma 90.00
_cell_formula_units_Z 4
_cell_length_a 10.2984(3)
_cell_length_b 12.7982(3)
_cell_length_c 17.1922(5)
_cell_measurement_temperature 296(2)
_cell_volume 2262.61(11)
_computing_structure_refinement 'SHELXL-97 (Sheldrick, 1997)'
_computing_structure_solution 'SHELXS-97 (Sheldrick, 1990)'
_diffrn_ambient_temperature 296(2)
_diffrn_measured_fraction_theta_full 0.999
_diffrn_measured_fraction_theta_max 0.999
_diffrn_radiation_monochromator graphite
_diffrn_radiation_source 'fine-focus sealed tube'
_diffrn_radiation_type MoK\a
_diffrn_radiation_wavelength 0.71073
_diffrn_reflns_av_R_equivalents 0.0234
_diffrn_reflns_av_sigmaI/netI 0.0154
_diffrn_reflns_limit_h_max 11
_diffrn_reflns_limit_h_min -12
_diffrn_reflns_limit_k_max 15
_diffrn_reflns_limit_k_min -15
_diffrn_reflns_limit_l_max 20
_diffrn_reflns_limit_l_min -20
_diffrn_reflns_number 25747
_diffrn_reflns_theta_full 25.01
_diffrn_reflns_theta_max 25.01
_diffrn_reflns_theta_min 1.98
_exptl_absorpt_coefficient_mu 0.187
_exptl_absorpt_correction_T_max 0.9494
_exptl_absorpt_correction_T_min 0.9023
_exptl_absorpt_correction_type multi-scan
_exptl_crystal_colour colorless
_exptl_crystal_density_diffrn 1.355
_exptl_crystal_density_method 'not measured'
_exptl_crystal_description block
_exptl_crystal_F_000 976
_exptl_crystal_size_max 0.56
_exptl_crystal_size_mid 0.32
_exptl_crystal_size_min 0.28
_refine_diff_density_max 0.266
_refine_diff_density_min -0.298
_refine_diff_density_rms 0.035
_refine_ls_extinction_method none
_refine_ls_goodness_of_fit_ref 1.040
_refine_ls_hydrogen_treatment constr
_refine_ls_matrix_type full
_refine_ls_number_parameters 289
_refine_ls_number_reflns 3989
_refine_ls_number_restraints 0
_refine_ls_restrained_S_all 1.040
_refine_ls_R_factor_all 0.0437
_refine_ls_R_factor_gt 0.0366
_refine_ls_shift/su_max 0.000
_refine_ls_shift/su_mean 0.000
_refine_ls_structure_factor_coef Fsqd
_refine_ls_weighting_details 'calc w=1/[\s^2^(Fo^2^)+(0.0480P)^2^+0.9764P] where P=(Fo^2^+2Fc^2^)/3'
_refine_ls_weighting_scheme calc
_refine_ls_wR_factor_gt 0.0965
_refine_ls_wR_factor_ref 0.1041
_reflns_number_gt 3430
_reflns_number_total 3989
_reflns_threshold_expression >2sigma(I)
_cod_data_source_file c1cc10926j.txt
_cod_data_source_block 5a
_cod_original_sg_symbol_H-M P2(1)/n
_cod_database_code 7106317

loop_
_symmetry_equiv_pos_as_xyz
'x, y, z'
'-x+1/2, y+1/2, -z+1/2'
'-x, -y, -z'
'x-1/2, -y-1/2, z-1/2'

loop_
_atom_site_label
_atom_site_type_symbol
_atom_site_fract_x
_atom_site_fract_y
_atom_site_fract_z
_atom_site_U_iso_or_equiv
_atom_site_adp_type
_atom_site_occupancy
_atom_site_symmetry_multiplicity
_atom_site_calc_flag
_atom_site_refinement_flags
_atom_site_disorder_assembly
_atom_site_disorder_group
S1 S 0.46714(4) 0.63372(4) 0.24528(3) 0.04535(15) Uani 1 1 d . . .
O1 O 0.40167(16) 0.69312(13) 0.30134(9) 0.0688(4) Uani 1 1 d . . .
O2 O 0.56841(13) 0.56292(11) 0.27000(8) 0.0555(4) Uani 1 1 d . . .
O3 O 0.81461(13) 0.59929(12) 0.09980(9) 0.0617(4) Uani 1 1 d . . .
O4 O 0.60629(11) 0.55332(9) 0.09944(7) 0.0443(3) Uani 1 1 d . . .
O5 O 0.72179(15) 0.77070(12) 0.29888(8) 0.0647(4) Uani 1 1 d . . .
O6 O 0.85832(13) 0.65658(11) 0.24924(8) 0.0564(4) Uani 1 1 d . . .
O7 O 0.65124(14) 0.78192(10) 0.04469(7) 0.0546(4) Uani 1 1 d . . .
N1 N 0.53120(14) 0.71522(10) 0.18370(8) 0.0403(3) Uani 1 1 d . . .
C1 C 0.0390(2) 0.38566(19) 0.07658(13) 0.0673(6) Uani 1 1 d . . .
H1A H -0.0373 0.4285 0.0694 0.101 Uiso 1 1 calc R . .
H1B H 0.0195 0.3257 0.1074 0.101 Uiso 1 1 calc R . .
H1C H 0.0663 0.3633 0.0267 0.101 Uiso 1 1 calc R . .
C2 C 0.14630(19) 0.44778(16) 0.11769(11) 0.0513(5) Uani 1 1 d . . .
C3 C 0.26767(19) 0.40401(16) 0.13469(12) 0.0533(5) Uani 1 1 d . . .
H3A H 0.2825 0.3350 0.1208 0.064 Uiso 1 1 calc R . .
C4 C 0.36675(18) 0.46033(14) 0.17161(11) 0.0479(4) Uani 1 1 d . . .
H4A H 0.4476 0.4297 0.1823 0.057 Uiso 1 1 calc R . .
C5 C 0.34511(17) 0.56262(14) 0.19265(10) 0.0432(4) Uani 1 1 d . . .
C6 C 0.22404(19) 0.60712(16) 0.17748(13) 0.0566(5) Uani 1 1 d . . .
H6A H 0.2087 0.6756 0.1925 0.068 Uiso 1 1 calc R . .
C7 C 0.12633(19) 0.54988(17) 0.14016(14) 0.0595(5) Uani 1 1 d . . .
H7A H 0.0453 0.5805 0.1299 0.071 Uiso 1 1 calc R . .
C8 C 0.36485(17) 0.83832(13) 0.12326(10) 0.0421(4) Uani 1 1 d . . .
C9 C 0.27250(19) 0.91160(15) 0.14084(12) 0.0508(5) Uani 1 1 d . . .
H9A H 0.2832 0.9499 0.1867 0.061 Uiso 1 1 calc R . .
C10 C 0.1645(2) 0.92888(17) 0.09135(15) 0.0649(6) Uani 1 1 d . . .
H10A H 0.1032 0.9785 0.1041 0.078 Uiso 1 1 calc R . .
C11 C 0.1477(2) 0.87311(18) 0.02355(14) 0.0640(6) Uani 1 1 d . . .
H11A H 0.0752 0.8849 -0.0099 0.077 Uiso 1 1 calc R . .
C12 C 0.2386(2) 0.79972(19) 0.00527(13) 0.0613(5) Uani 1 1 d . . .
H12A H 0.2273 0.7616 -0.0407 0.074 Uiso 1 1 calc R . .
C13 C 0.34626(19) 0.78222(17) 0.05456(12) 0.0558(5) Uani 1 1 d . . .
H13A H 0.4071 0.7323 0.0417 0.067 Uiso 1 1 calc R . .
C14 C 0.67026(16) 0.70749(13) 0.16940(10) 0.0399(4) Uani 1 1 d . . .
C15 C 0.69537(18) 0.81011(15) 0.12240(11) 0.0486(4) Uani 1 1 d . . .
C16 C 0.6032(2) 0.88683(15) 0.15738(13) 0.0572(5) Uani 1 1 d . . .
H16A H 0.5788 0.9411 0.1200 0.069 Uiso 1 1 calc R . .
H16B H 0.6444 0.9194 0.2033 0.069 Uiso 1 1 calc R . .
C17 C 0.48283(19) 0.82514(13) 0.17915(11) 0.0459(4) Uani 1 1 d . . .
H17A H 0.4594 0.8470 0.2312 0.055 Uiso 1 1 calc R . .
C18 C 0.70662(16) 0.61407(14) 0.11947(10) 0.0410(4) Uani 1 1 d . . .
C19 C 0.6388(2) 0.45983(15) 0.05718(12) 0.0567(5) Uani 1 1 d . . .
H19A H 0.5612 0.4201 0.0451 0.085 Uiso 1 1 calc R . .
H19B H 0.6989 0.4184 0.0887 0.085 Uiso 1 1 calc R . .
H19C H 0.6777 0.4790 0.0098 0.085 Uiso 1 1 calc R . .
C20 C 0.75186(18) 0.71423(14) 0.24747(11) 0.0460(4) Uani 1 1 d . . .
C21 C 0.9436(2) 0.6680(2) 0.31794(14) 0.0730(7) Uani 1 1 d . . .
H21A H 1.0183 0.6240 0.3137 0.110 Uiso 1 1 calc R . .
H21B H 0.8982 0.6482 0.3630 0.110 Uiso 1 1 calc R . .
H21C H 0.9710 0.7395 0.3229 0.110 Uiso 1 1 calc R . .
C22 C 0.8368(2) 0.84524(18) 0.12589(14) 0.0660(6) Uani 1 1 d . . .
H22A H 0.8446 0.9080 0.0959 0.099 Uiso 1 1 calc R . .
H22B H 0.8896 0.7914 0.1049 0.099 Uiso 1 1 calc R . .
H22C H 0.8654 0.8584 0.1791 0.099 Uiso 1 1 calc R . .
C23 C 0.6622(3) 0.8591(2) -0.01326(15) 0.0925(9) Uani 1 1 d . . .
H23A H 0.6303 0.8318 -0.0627 0.139 Uiso 1 1 calc R . .
H23B H 0.7518 0.8787 -0.0162 0.139 Uiso 1 1 calc R . .
H23C H 0.6120 0.9192 -0.0004 0.139 Uiso 1 1 calc R . .

loop_
_atom_site_aniso_label
_atom_site_aniso_U_11
_atom_site_aniso_U_22
_atom_site_aniso_U_33
_atom_site_aniso_U_23
_atom_site_aniso_U_13
_atom_site_aniso_U_12
S1 0.0477(3) 0.0459(3) 0.0428(3) -0.00239(19) 0.00532(19) -0.0027(2)
O1 0.0779(10) 0.0714(10) 0.0596(9) -0.0193(7) 0.0248(8) -0.0081(8)
O2 0.0551(8) 0.0549(8) 0.0554(8) 0.0123(6) -0.0067(6) -0.0033(6)
O3 0.0386(8) 0.0784(10) 0.0685(9) -0.0197(8) 0.0051(6) 0.0002(7)
O4 0.0412(7) 0.0415(6) 0.0500(7) -0.0107(5) 0.0014(5) -0.0031(5)
O5 0.0741(10) 0.0675(9) 0.0510(8) -0.0185(7) -0.0116(7) 0.0045(8)
O6 0.0492(8) 0.0648(9) 0.0531(8) -0.0048(7) -0.0158(6) 0.0037(7)
O7 0.0604(8) 0.0548(8) 0.0472(7) 0.0088(6) -0.0090(6) -0.0155(6)
N1 0.0385(8) 0.0349(7) 0.0472(8) -0.0038(6) 0.0004(6) 0.0006(6)
C1 0.0610(13) 0.0773(15) 0.0622(13) 0.0131(11) -0.0097(10) -0.0217(11)
C2 0.0467(11) 0.0610(12) 0.0462(10) 0.0119(9) 0.0036(8) -0.0132(9)
C3 0.0532(12) 0.0456(10) 0.0617(12) -0.0015(9) 0.0071(9) -0.0064(9)
C4 0.0412(10) 0.0444(10) 0.0585(11) 0.0021(8) 0.0069(8) 0.0002(8)
C5 0.0385(9) 0.0430(10) 0.0488(10) 0.0020(8) 0.0092(7) -0.0036(7)
C6 0.0440(11) 0.0469(11) 0.0797(14) -0.0005(10) 0.0096(10) 0.0038(9)
C7 0.0375(10) 0.0611(13) 0.0797(14) 0.0125(11) 0.0021(9) 0.0002(9)
C8 0.0458(10) 0.0377(9) 0.0435(9) -0.0006(7) 0.0074(7) 0.0022(7)
C9 0.0537(11) 0.0429(10) 0.0570(11) -0.0034(8) 0.0136(9) 0.0041(9)
C10 0.0491(12) 0.0553(12) 0.0910(17) 0.0034(12) 0.0092(11) 0.0140(10)
C11 0.0455(12) 0.0688(14) 0.0766(15) 0.0150(12) -0.0058(10) 0.0014(10)
C12 0.0497(12) 0.0789(15) 0.0548(12) -0.0082(11) -0.0031(9) -0.0026(11)
C13 0.0465(11) 0.0635(13) 0.0571(12) -0.0162(10) 0.0002(9) 0.0104(9)
C14 0.0370(9) 0.0399(9) 0.0421(9) -0.0019(7) -0.0034(7) -0.0044(7)
C15 0.0495(11) 0.0431(10) 0.0519(10) 0.0030(8) -0.0084(8) -0.0126(8)
C16 0.0642(13) 0.0370(10) 0.0682(13) -0.0040(9) -0.0168(10) -0.0078(9)
C17 0.0575(11) 0.0354(9) 0.0445(10) -0.0081(7) -0.0014(8) 0.0057(8)
C18 0.0361(10) 0.0460(10) 0.0402(9) -0.0010(7) -0.0030(7) -0.0008(7)
C19 0.0652(13) 0.0465(11) 0.0583(12) -0.0161(9) 0.0041(10) 0.0003(9)
C20 0.0474(10) 0.0440(10) 0.0457(10) -0.0018(8) -0.0060(8) -0.0056(8)
C21 0.0678(14) 0.0797(16) 0.0678(14) -0.0012(12) -0.0309(12) -0.0013(12)
C22 0.0573(13) 0.0643(13) 0.0751(15) 0.0093(11) -0.0093(11) -0.0254(11)
C23 0.127(2) 0.0828(18) 0.0656(15) 0.0264(13) -0.0177(15) -0.0292(17)

loop_
_atom_type_symbol
_atom_type_description
_atom_type_scat_dispersion_real
_atom_type_scat_dispersion_imag
_atom_type_scat_source
C C 0.0033 0.0016 'International Tables Vol C Tables 4.2.6.8 and 6.1.1.4'
H H 0.0000 0.0000 'International Tables Vol C Tables 4.2.6.8 and 6.1.1.4'
N N 0.0061 0.0033 'International Tables Vol C Tables 4.2.6.8 and 6.1.1.4'
O O 0.0106 0.0060 'International Tables Vol C Tables 4.2.6.8 and 6.1.1.4'
S S 0.1246 0.1234 'International Tables Vol C Tables 4.2.6.8 and 6.1.1.4'

loop_
_geom_angle_atom_site_label_1
_geom_angle_atom_site_label_2
_geom_angle_atom_site_label_3
_geom_angle
_geom_angle_site_symmetry_1
_geom_angle_site_symmetry_3
_geom_angle_publ_flag
O1 S1 O2 120.10(10) . . ?
O1 S1 N1 108.49(8) . . ?
O2 S1 N1 106.33(8) . . ?
O1 S1 C5 105.81(9) . . ?
O2 S1 C5 108.31(8) . . ?
N1 S1 C5 107.22(8) . . ?
C18 O4 C19 114.68(14) . . ?
C20 O6 C21 115.51(17) . . ?
C23 O7 C15 116.63(16) . . ?
C14 N1 C17 112.34(14) . . ?
C14 N1 S1 119.49(11) . . ?
C17 N1 S1 119.06(12) . . ?
C2 C1 H1A 109.5 . . ?
C2 C1 H1B 109.5 . . ?
H1A C1 H1B 109.5 . . ?
C2 C1 H1C 109.5 . . ?
H1A C1 H1C 109.5 . . ?
H1B C1 H1C 109.5 . . ?
C7 C2 C3 118.01(18) . . ?
C7 C2 C1 120.93(19) . . ?
C3 C2 C1 121.1(2) . . ?
C4 C3 C2 121.54(19) . . ?
C4 C3 H3A 119.2 . . ?
C2 C3 H3A 119.2 . . ?
C3 C4 C5 119.45(18) . . ?
C3 C4 H4A 120.3 . . ?
C5 C4 H4A 120.3 . . ?
C4 C5 C6 119.89(18) . . ?
C4 C5 S1 120.26(14) . . ?
C6 C5 S1 119.67(15) . . ?
C7 C6 C5 119.88(19) . . ?
C7 C6 H6A 120.1 . . ?
C5 C6 H6A 120.1 . . ?
C6 C7 C2 121.21(19) . . ?
C6 C7 H7A 119.4 . . ?
C2 C7 H7A 119.4 . . ?
C9 C8 C13 118.24(18) . . ?
C9 C8 C17 118.32(16) . . ?
C13 C8 C17 123.42(16) . . ?
C10 C9 C8 121.00(19) . . ?
C10 C9 H9A 119.5 . . ?
C8 C9 H9A 119.5 . . ?
C11 C10 C9 120.1(2) . . ?
C11 C10 H10A 120.0 . . ?
C9 C10 H10A 120.0 . . ?
C10 C11 C12 119.6(2) . . ?
C10 C11 H11A 120.2 . . ?
C12 C11 H11A 120.2 . . ?
C11 C12 C13 120.4(2) . . ?
C11 C12 H12A 119.8 . . ?
C13 C12 H12A 119.8 . . ?
C12 C13 C8 120.62(19) . . ?
C12 C13 H13A 119.7 . . ?
C8 C13 H13A 119.7 . . ?
N1 C14 C18 114.64(13) . . ?
N1 C14 C20 109.85(14) . . ?
C18 C14 C20 113.10(14) . . ?
N1 C14 C15 102.65(14) . . ?
C18 C14 C15 108.22(14) . . ?
C20 C14 C15 107.63(13) . . ?
O7 C15 C16 111.08(16) . . ?
O7 C15 C22 111.43(17) . . ?
C16 C15 C22 114.35(17) . . ?
O7 C15 C14 102.48(13) . . ?
C16 C15 C14 102.35(15) . . ?
C22 C15 C14 114.24(16) . . ?
C15 C16 C17 107.22(14) . . ?
C15 C16 H16A 110.3 . . ?
C17 C16 H16A 110.3 . . ?
C15 C16 H16B 110.3 . . ?
C17 C16 H16B 110.3 . . ?
H16A C16 H16B 108.5 . . ?
N1 C17 C8 113.04(14) . . ?
N1 C17 C16 103.07(15) . . ?
C8 C17 C16 114.75(16) . . ?
N1 C17 H17A 108.6 . . ?
C8 C17 H17A 108.6 . . ?
C16 C17 H17A 108.6 . . ?
O3 C18 O4 123.97(17) . . ?
O3 C18 C14 122.84(16) . . ?
O4 C18 C14 113.18(14) . . ?
O4 C19 H19A 109.5 . . ?
O4 C19 H19B 109.5 . . ?
H19A C19 H19B 109.5 . . ?
O4 C19 H19C 109.5 . . ?
H19A C19 H19C 109.5 . . ?
H19B C19 H19C 109.5 . . ?
O5 C20 O6 124.66(17) . . ?
O5 C20 C14 121.67(17) . . ?
O6 C20 C14 113.59(16) . . ?
O6 C21 H21A 109.5 . . ?
O6 C21 H21B 109.5 . . ?
H21A C21 H21B 109.5 . . ?
O6 C21 H21C 109.5 . . ?
H21A C21 H21C 109.5 . . ?
H21B C21 H21C 109.5 . . ?
C15 C22 H22A 109.5 . . ?
C15 C22 H22B 109.5 . . ?
H22A C22 H22B 109.5 . . ?
C15 C22 H22C 109.5 . . ?
H22A C22 H22C 109.5 . . ?
H22B C22 H22C 109.5 . . ?
O7 C23 H23A 109.5 . . ?
O7 C23 H23B 109.5 . . ?
H23A C23 H23B 109.5 . . ?
O7 C23 H23C 109.5 . . ?
H23A C23 H23C 109.5 . . ?
H23B C23 H23C 109.5 . . ?

loop_
_geom_bond_atom_site_label_1
_geom_bond_atom_site_label_2
_geom_bond_distance
_geom_bond_site_symmetry_2
_geom_bond_publ_flag
S1 O1 1.4255(15) . ?
S1 O2 1.4288(14) . ?
S1 N1 1.6491(15) . ?
S1 C5 1.7615(18) . ?
O3 C18 1.195(2) . ?
O4 C18 1.324(2) . ?
O4 C19 1.448(2) . ?
O5 C20 1.195(2) . ?
O6 C20 1.320(2) . ?
O6 C21 1.440(2) . ?
O7 C23 1.411(3) . ?
O7 C15 1.434(2) . ?
N1 C14 1.469(2) . ?
N1 C17 1.493(2) . ?
C1 C2 1.506(3) . ?
C1 H1A 0.9600 . ?
C1 H1B 0.9600 . ?
C1 H1C 0.9600 . ?
C2 C7 1.381(3) . ?
C2 C3 1.386(3) . ?
C3 C4 1.376(3) . ?
C3 H3A 0.9300 . ?
C4 C5 1.379(3) . ?
C4 H4A 0.9300 . ?
C5 C6 1.383(3) . ?
C6 C7 1.375(3) . ?
C6 H6A 0.9300 . ?
C7 H7A 0.9300 . ?
C8 C9 1.381(2) . ?
C8 C13 1.387(3) . ?
C8 C17 1.517(3) . ?
C9 C10 1.381(3) . ?
C9 H9A 0.9300 . ?
C10 C11 1.370(3) . ?
C10 H10A 0.9300 . ?
C11 C12 1.374(3) . ?
C11 H11A 0.9300 . ?
C12 C13 1.377(3) . ?
C12 H12A 0.9300 . ?
C13 H13A 0.9300 . ?
C14 C18 1.530(2) . ?
C14 C20 1.547(2) . ?
C14 C15 1.571(2) . ?
C15 C16 1.513(3) . ?
C15 C22 1.522(3) . ?
C16 C17 1.533(3) . ?
C16 H16A 0.9700 . ?
C16 H16B 0.9700 . ?
C17 H17A 0.9800 . ?
C19 H19A 0.9600 . ?
C19 H19B 0.9600 . ?
C19 H19C 0.9600 . ?
C21 H21A 0.9600 . ?
C21 H21B 0.9600 . ?
C21 H21C 0.9600 . ?
C22 H22A 0.9600 . ?
C22 H22B 0.9600 . ?
C22 H22C 0.9600 . ?
C23 H23A 0.9600 . ?
C23 H23B 0.9600 . ?
C23 H23C 0.9600 . ?

loop_
_geom_torsion_atom_site_label_1
_geom_torsion_atom_site_label_2
_geom_torsion_atom_site_label_3
_geom_torsion_atom_site_label_4
_geom_torsion
_geom_torsion_site_symmetry_1
_geom_torsion_site_symmetry_2
_geom_torsion_site_symmetry_3
_geom_torsion_site_symmetry_4
_geom_torsion_publ_flag
O1 S1 N1 C14 126.75(13) . . . . ?
O2 S1 N1 C14 -3.71(14) . . . . ?
C5 S1 N1 C14 -119.40(13) . . . . ?
O1 S1 N1 C17 -17.71(15) . . . . ?
O2 S1 N1 C17 -148.17(13) . . . . ?
C5 S1 N1 C17 96.14(14) . . . . ?
C7 C2 C3 C4 -1.1(3) . . . . ?
C1 C2 C3 C4 179.42(19) . . . . ?
C2 C3 C4 C5 0.3(3) . . . . ?
C3 C4 C5 C6 0.9(3) . . . . ?
C3 C4 C5 S1 176.07(15) . . . . ?
O1 S1 C5 C4 -139.84(16) . . . . ?
O2 S1 C5 C4 -9.85(18) . . . . ?
N1 S1 C5 C4 104.51(16) . . . . ?
O1 S1 C5 C6 35.36(18) . . . . ?
O2 S1 C5 C6 165.35(15) . . . . ?
N1 S1 C5 C6 -80.28(17) . . . . ?
C4 C5 C6 C7 -1.2(3) . . . . ?
S1 C5 C6 C7 -176.45(16) . . . . ?
C5 C6 C7 C2 0.4(3) . . . . ?
C3 C2 C7 C6 0.7(3) . . . . ?
C1 C2 C7 C6 -179.8(2) . . . . ?
C13 C8 C9 C10 -0.1(3) . . . . ?
C17 C8 C9 C10 178.48(18) . . . . ?
C8 C9 C10 C11 -0.1(3) . . . . ?
C9 C10 C11 C12 0.2(3) . . . . ?
C10 C11 C12 C13 -0.1(3) . . . . ?
C11 C12 C13 C8 -0.1(3) . . . . ?
C9 C8 C13 C12 0.2(3) . . . . ?
C17 C8 C13 C12 -178.32(19) . . . . ?
C17 N1 C14 C18 -139.52(15) . . . . ?
S1 N1 C14 C18 73.80(17) . . . . ?
C17 N1 C14 C20 91.84(17) . . . . ?
S1 N1 C14 C20 -54.84(17) . . . . ?
C17 N1 C14 C15 -22.42(17) . . . . ?
S1 N1 C14 C15 -169.11(11) . . . . ?
C23 O7 C15 C16 71.9(2) . . . . ?
C23 O7 C15 C22 -56.8(3) . . . . ?
C23 O7 C15 C14 -179.4(2) . . . . ?
N1 C14 C15 O7 -81.73(16) . . . . ?
C18 C14 C15 O7 39.84(17) . . . . ?
C20 C14 C15 O7 162.39(15) . . . . ?
N1 C14 C15 C16 33.45(16) . . . . ?
C18 C14 C15 C16 155.03(14) . . . . ?
C20 C14 C15 C16 -82.43(17) . . . . ?
N1 C14 C15 C22 157.61(17) . . . . ?
C18 C14 C15 C22 -80.82(19) . . . . ?
C20 C14 C15 C22 41.7(2) . . . . ?
O7 C15 C16 C17 75.17(19) . . . . ?
C22 C15 C16 C17 -157.66(17) . . . . ?
C14 C15 C16 C17 -33.58(18) . . . . ?
C14 N1 C17 C8 126.57(16) . . . . ?
S1 N1 C17 C8 -86.59(17) . . . . ?
C14 N1 C17 C16 2.11(19) . . . . ?
S1 N1 C17 C16 148.95(13) . . . . ?
C9 C8 C17 N1 146.39(16) . . . . ?
C13 C8 C17 N1 -35.1(3) . . . . ?
C9 C8 C17 C16 -95.8(2) . . . . ?
C13 C8 C17 C16 82.7(2) . . . . ?
C15 C16 C17 N1 20.35(19) . . . . ?
C15 C16 C17 C8 -102.98(18) . . . . ?
C19 O4 C18 O3 5.7(3) . . . . ?
C19 O4 C18 C14 -175.52(15) . . . . ?
N1 C14 C18 O3 176.69(17) . . . . ?
C20 C14 C18 O3 -56.3(2) . . . . ?
C15 C14 C18 O3 62.8(2) . . . . ?
N1 C14 C18 O4 -2.1(2) . . . . ?
C20 C14 C18 O4 124.90(16) . . . . ?
C15 C14 C18 O4 -115.96(16) . . . . ?
C21 O6 C20 O5 -2.4(3) . . . . ?
C21 O6 C20 C14 174.37(17) . . . . ?
N1 C14 C20 O5 -37.3(2) . . . . ?
C18 C14 C20 O5 -166.81(17) . . . . ?
C15 C14 C20 O5 73.7(2) . . . . ?
N1 C14 C20 O6 145.85(15) . . . . ?
C18 C14 C20 O6 16.4(2) . . . . ?
C15 C14 C20 O6 -103.12(18) . . . . ?
